data_2203426
loop_
_publ_author_name
'Katherine H. D. Ballem'
'Kevin M. Smith'
'Brian O. Patrick'

_publ_section_title
Cyclopentyl{2-[(2,6-diisopropylphenyl)amino]-4-[(2,6-diisopropylphenyl)imino]pent-2-enato-\k^2^<i>N</i>,<i>N</i>'}(tetrahydrofuran-\k<i>O</i>)magnesium(II)
_journal_issue 4
_journal_name_full 'Acta Crystallographica Section E'
_journal_page_first m408
_journal_page_last m409
_journal_paper_doi 10.1107/S1600536804005148
_journal_volume 60
_journal_year 2004
_chemical_formula_iupac '[Mg (C29 H41 N2) (C5 H9) (C4 H8 O)]'
_chemical_formula_moiety 'C38 H58 Mg N2 O'
_chemical_formula_sum 'C38 H58 Mg N2 O'
_chemical_formula_weight 583.17
_chemical_name_systematic
;
Cyclopentyl{2-[(2,6-diisopropylphenyl)amino]-4-[(2,6-
diisopropylphenyl)imino]pent-2-enato-\k^2^N,N'}(tetrahydrofuran-
\kO)magnesium(II)
;
_space_group_IT_number 4
_symmetry_cell_setting monoclinic
_symmetry_space_group_name_Hall 'P 2yb'
_symmetry_space_group_name_H-M 'P 1 21 1'
_atom_sites_solution_hydrogens geom
_atom_sites_solution_primary direct
_atom_sites_solution_secondary difmap
_cell_angle_alpha 90.00
_cell_angle_beta 109.520(10)
_cell_angle_gamma 90.00
_cell_formula_units_Z 2
_cell_length_a 9.8292(7)
_cell_length_b 16.6310(10)
_cell_length_c 11.5822(8)
_cell_measurement_reflns_used 5264
_cell_measurement_temperature 173(2)
_cell_measurement_theta_max 25.33
_cell_measurement_theta_min 1.87
_cell_volume 1784.5(2)
_computing_cell_refinement 'CrystalClear (Rigaku/MSC, 2003)'
_computing_data_collection 'd*TREK (Molecular Structure Corporation, 2001)'
_computing_data_reduction CrystalClear
_computing_molecular_graphics 'ORTEP-3 for Windows (Farrugia, 1997)'
_computing_publication_material 'WinGX (Farrugia, 1999)'
_computing_structure_refinement 'SHELXL97 (Sheldrick, 1997)'
_computing_structure_solution 'SHELXL97 (Sheldrick, 1997)'
_diffrn_ambient_temperature 173(2)
_diffrn_detector_area_resol_mean 11.76
_diffrn_measured_fraction_theta_full 0.972
_diffrn_measured_fraction_theta_max 0.972
_diffrn_measurement_device_type 'Rigaku/ADSC CCD area-detector'
_diffrn_measurement_method 'area detector'
_diffrn_radiation_monochromator graphite
_diffrn_radiation_source 'fine-focus sealed tube'
_diffrn_radiation_type MoK\a
_diffrn_radiation_wavelength 0.71073
_diffrn_reflns_av_R_equivalents 0.049
_diffrn_reflns_av_sigmaI/netI 0.0559
_diffrn_reflns_limit_h_max 11
_diffrn_reflns_limit_h_min 0
_diffrn_reflns_limit_k_max 18
_diffrn_reflns_limit_k_min -19
_diffrn_reflns_limit_l_max 12
_diffrn_reflns_limit_l_min -13
_diffrn_reflns_number 25493
_diffrn_reflns_theta_full 25.05
_diffrn_reflns_theta_max 25.05
_diffrn_reflns_theta_min 2.20
_diffrn_standards_decay_% stable
_exptl_absorpt_coefficient_mu 0.080
_exptl_absorpt_correction_T_max 0.8487
_exptl_absorpt_correction_T_min 0.6318
_exptl_absorpt_correction_type multi-scan
_exptl_absorpt_process_details '(Blessing, 1995)'
_exptl_crystal_colour red
_exptl_crystal_density_diffrn 1.085
_exptl_crystal_density_method 'not measured'
_exptl_crystal_description irregular
_exptl_crystal_F_000 640
_exptl_crystal_size_max 0.50
_exptl_crystal_size_mid 0.20
_exptl_crystal_size_min 0.20
_refine_diff_density_max 0.397
_refine_diff_density_min -0.291
_refine_ls_extinction_method none
_refine_ls_goodness_of_fit_ref 0.968
_refine_ls_hydrogen_treatment mixed
_refine_ls_matrix_type full
_refine_ls_number_parameters 414
_refine_ls_number_reflns 6009
_refine_ls_number_restraints 16
_refine_ls_restrained_S_all 0.971
_refine_ls_R_factor_all 0.0674
_refine_ls_R_factor_gt 0.0508
_refine_ls_shift/su_max 0.001
_refine_ls_shift/su_mean 0.000
_refine_ls_structure_factor_coef Fsqd
_refine_ls_weighting_details 'calc w=1/[\s^2^(Fo^2^)+(0.0799)^2^] where P=(Fo^2^+2Fc^2^)/3'
_refine_ls_weighting_scheme calc
_refine_ls_wR_factor_gt 0.1159
_refine_ls_wR_factor_ref 0.1218
_reflns_number_gt 4812
_reflns_number_total 6009
_reflns_threshold_expression I>2\s(I)
_cod_data_source_file fl6073.cif
_cod_data_source_block I
_cod_original_sg_symbol_H-M 'P 21'
_cod_database_code 2203426
_cod_database_fobs_code 2203426

loop_
_symmetry_equiv_pos_as_xyz
'x, y, z'
'-x, y+1/2, -z'

loop_
_atom_site_label
_atom_site_fract_x
_atom_site_fract_y
_atom_site_fract_z
_atom_site_U_iso_or_equiv
_atom_site_adp_type
_atom_site_calc_flag
_atom_site_refinement_flags
_atom_site_occupancy
_atom_site_disorder_assembly
_atom_site_disorder_group
_atom_site_type_symbol
C1 0.1135(3) 0.07459(19) 0.4818(2) 0.0180(6) Uani d . 1 . . C
C2 0.2558(3) 0.0815(2) 0.5675(2) 0.0215(6) Uani d . 1 . . C
C3 0.2941(3) 0.0331(2) 0.6701(3) 0.0293(7) Uani d . 1 . . C
H3 0.3875 0.0388 0.7296 0.035 Uiso calc R 1 . . H
C4 0.2002(3) -0.0236(2) 0.6888(3) 0.0324(8) Uani d . 1 . . C
H4 0.2287 -0.0562 0.7603 0.039 Uiso calc R 1 . . H
C5 0.0652(3) -0.0321(2) 0.6025(3) 0.0281(7) Uani d . 1 . . C
H5 0.0016 -0.0719 0.6144 0.034 Uiso calc R 1 . . H
C6 0.0197(3) 0.01579(19) 0.4991(3) 0.0213(6) Uani d . 1 . . C
C7 0.3641(3) 0.1399(2) 0.5450(3) 0.0265(7) Uani d . 1 . . C
H7 0.3457 0.1403 0.4546 0.032 Uiso calc R 1 . . H
C8 0.5196(4) 0.1125(3) 0.6059(4) 0.0532(11) Uani d . 1 . . C
H8A 0.5463 0.1182 0.6950 0.080 Uiso calc R 1 . . H
H8B 0.5838 0.1456 0.5765 0.080 Uiso calc R 1 . . H
H8C 0.5287 0.0560 0.5854 0.080 Uiso calc R 1 . . H
C9 0.3448(4) 0.2251(2) 0.5813(4) 0.0463(10) Uani d . 1 . . C
H9A 0.2484 0.2444 0.5326 0.069 Uiso calc R 1 . . H
H9B 0.4182 0.2597 0.5664 0.069 Uiso calc R 1 . . H
H9C 0.3554 0.2268 0.6685 0.069 Uiso calc R 1 . . H
C10 -0.1286(3) 0.0012(2) 0.4048(3) 0.0277(7) Uani d . 1 . . C
H10 -0.1472 0.0450 0.3423 0.033 Uiso calc R 1 . . H
C11 -0.1323(4) -0.0780(2) 0.3393(3) 0.0399(9) Uani d . 1 . . C
H11A -0.0520 -0.0801 0.3070 0.060 Uiso calc R 1 . . H
H11B -0.2240 -0.0828 0.2715 0.060 Uiso calc R 1 . . H
H11C -0.1234 -0.1225 0.3969 0.060 Uiso calc R 1 . . H
C12 -0.2484(4) 0.0050(3) 0.4629(4) 0.0459(10) Uani d . 1 . . C
H12A -0.2387 -0.0407 0.5185 0.069 Uiso calc R 1 . . H
H12B -0.3430 0.0029 0.3982 0.069 Uiso calc R 1 . . H
H12C -0.2399 0.0554 0.5089 0.069 Uiso calc R 1 . . H
C13 -0.0497(3) 0.2111(2) 0.4848(3) 0.0239(7) Uani d . 1 . . C
H13A -0.1266 0.1730 0.4827 0.036 Uiso calc R 1 . . H
H13B -0.0874 0.2662 0.4782 0.036 Uiso calc R 1 . . H
H13C 0.0304 0.2051 0.5622 0.036 Uiso calc R 1 . . H
C14 0.0039(3) 0.19429(18) 0.3784(2) 0.0165(6) Uani d . 1 . . C
C15 -0.0218(3) 0.25502(19) 0.2894(2) 0.0188(6) Uani d . 1 . . C
H15 -0.0899 0.2949 0.2921 0.023 Uiso calc R 1 . . H
C16 0.0402(3) 0.26471(19) 0.1959(2) 0.0196(6) Uani d . 1 . . C
C17 0.0201(4) 0.3472(2) 0.1363(3) 0.0320(8) Uani d . 1 . . C
H17A 0.0668 0.3485 0.0735 0.048 Uiso calc PR 0.50 . . H
H17B 0.0637 0.3882 0.1987 0.048 Uiso calc PR 0.50 . . H
H17C -0.0833 0.3584 0.0982 0.048 Uiso calc PR 0.50 . . H
H17D -0.0353 0.3815 0.1734 0.048 Uiso calc PR 0.50 . . H
H17E -0.0323 0.3418 0.0482 0.048 Uiso calc PR 0.50 . . H
H17F 0.1148 0.3716 0.1487 0.048 Uiso calc PR 0.50 . . H
C18 0.1948(3) 0.2300(2) 0.0837(3) 0.0208(6) Uani d . 1 . . C
C19 0.3355(3) 0.2600(2) 0.1380(3) 0.0272(7) Uani d . 1 . . C
C20 0.4150(4) 0.2794(2) 0.0627(3) 0.0342(8) Uani d . 1 . . C
H20 0.5096 0.3007 0.0982 0.041 Uiso calc R 1 . . H
C21 0.3596(4) 0.2683(2) -0.0627(3) 0.0390(9) Uani d . 1 . . C
H21 0.4154 0.2824 -0.1128 0.047 Uiso calc R 1 . . H
C22 0.2241(4) 0.2369(2) -0.1143(3) 0.0353(8) Uani d . 1 . . C
H22 0.1875 0.2285 -0.2004 0.042 Uiso calc R 1 . . H
C23 0.1376(3) 0.2170(2) -0.0436(3) 0.0257(7) Uani d . 1 . . C
C24 0.4050(3) 0.2704(2) 0.2762(3) 0.0318(8) Uani d . 1 . . C
H24 0.3356 0.2488 0.3150 0.038 Uiso calc R 1 . . H
C25 0.5417(4) 0.2212(4) 0.3242(4) 0.0658(13) Uani d . 1 . . C
H25A 0.5201 0.1647 0.3011 0.099 Uiso calc R 1 . . H
H25B 0.5807 0.2257 0.4137 0.099 Uiso calc R 1 . . H
H25C 0.6130 0.2413 0.2889 0.099 Uiso calc R 1 . . H
C26 0.4317(6) 0.3591(3) 0.3135(4) 0.0667(13) Uani d . 1 . . C
H26A 0.5020 0.3819 0.2792 0.100 Uiso calc R 1 . . H
H26B 0.4694 0.3633 0.4031 0.100 Uiso calc R 1 . . H
H26C 0.3406 0.3890 0.2820 0.100 Uiso calc R 1 . . H
C27 -0.0131(4) 0.1836(2) -0.1057(3) 0.0340(8) Uani d . 1 . . C
H27 -0.0564 0.1710 -0.0409 0.041 Uiso calc R 1 . . H
C28 -0.0107(4) 0.1067(2) -0.1760(3) 0.0490(10) Uani d . 1 . . C
H28A -0.1082 0.0839 -0.2070 0.073 Uiso calc R 1 . . H
H28B 0.0550 0.0678 -0.1214 0.073 Uiso calc R 1 . . H
H28C 0.0228 0.1187 -0.2450 0.073 Uiso calc R 1 . . H
C29 -0.1102(4) 0.2458(3) -0.1936(4) 0.0525(10) Uani d . 1 . . C
H29A -0.1130 0.2953 -0.1484 0.079 Uiso calc R 1 . . H
H29B -0.2081 0.2241 -0.2289 0.079 Uiso calc R 1 . . H
H29C -0.0713 0.2577 -0.2594 0.079 Uiso calc R 1 . . H
C31 0.3244(9) -0.0503(5) 0.2850(6) 0.036(3) Uiso d PD 0.522(14) A 1 C
H31A 0.2773 -0.0844 0.3308 0.043 Uiso calc PR 0.522(14) A 1 H
H31B 0.3877 -0.0108 0.3422 0.043 Uiso calc PR 0.522(14) A 1 H
C32 0.4130(8) -0.1030(4) 0.2237(8) 0.029(2) Uiso d PD 0.522(14) A 1 C
H32A 0.5092 -0.1159 0.2834 0.035 Uiso calc PR 0.522(14) A 1 H
H32B 0.3616 -0.1539 0.1925 0.035 Uiso calc PR 0.522(14) A 1 H
C33 0.4278(10) -0.0539(6) 0.1210(7) 0.055(3) Uiso d PD 0.522(14) A 1 C
H33A 0.3969 -0.0841 0.0427 0.065 Uiso calc PR 0.522(14) A 1 H
H33B 0.5280 -0.0345 0.1385 0.065 Uiso calc PR 0.522(14) A 1 H
C34 0.3234(8) 0.0156(5) 0.1196(8) 0.043(2) Uiso d PD 0.522(14) A 1 C
H34A 0.3795 0.0625 0.1631 0.051 Uiso calc PR 0.522(14) A 1 H
H34B 0.2720 0.0318 0.0337 0.051 Uiso calc PR 0.522(14) A 1 H
C35 -0.2523(4) 0.1147(2) 0.0974(3) 0.0411(9) Uani d . 1 A 1 C
H35A -0.2259 0.1724 0.1081 0.049 Uiso calc R 1 A 1 H
H35B -0.2966 0.0992 0.1595 0.049 Uiso calc R 1 A 1 H
C36 -0.3541(8) 0.0991(5) -0.0289(8) 0.036(3) Uani d P 0.58(2) A 1 C
H36A -0.4557 0.1063 -0.0329 0.043 Uiso calc PRD 0.58(2) A 1 H
H36B -0.3342 0.1354 -0.0893 0.043 Uiso calc PRD 0.58(2) A 1 H
C37 -0.3244(4) 0.0137(3) -0.0514(4) 0.0598(12) Uani d . 1 A 1 C
H37A -0.3345 0.0055 -0.1387 0.072 Uiso calc R 1 A 1 H
H37B -0.3927 -0.0227 -0.0306 0.072 Uiso calc R 1 A 1 H
C38 -0.1731(4) -0.0031(2) 0.0289(3) 0.0382(8) Uani d . 1 . . C
H38A -0.1693 -0.0526 0.0775 0.046 Uiso calc R 1 A 1 H
H38B -0.1096 -0.0104 -0.0212 0.046 Uiso calc R 1 A 1 H
N1 0.0724(2) 0.12570(16) 0.3755(2) 0.0148(5) Uani d . 1 . . N
N2 0.1113(3) 0.20795(17) 0.1606(2) 0.0181(5) Uani d . 1 . . N
C30 0.2130(4) -0.0081(2) 0.1802(4) 0.0436(9) Uani d D 1 . . C
O2 -0.1269(2) 0.06588(16) 0.10907(19) 0.0297(5) Uani d . 1 A . O
Mg1 0.08982(10) 0.09038(12) 0.20977(8) 0.0180(2) Uani d . 1 A . Mg
C31B 0.2966(14) -0.0524(7) 0.2966(7) 0.064(5) Uiso d PD 0.478(14) A 2 C
H31C 0.2304 -0.0852 0.3259 0.077 Uiso calc PR 0.478(14) A 2 H
H31D 0.3476 -0.0138 0.3619 0.077 Uiso calc PR 0.478(14) A 2 H
C32B 0.4071(10) -0.1075(6) 0.2645(10) 0.047(3) Uiso d PD 0.478(14) A 2 C
H32C 0.5075 -0.0942 0.3154 0.056 Uiso calc PR 0.478(14) A 2 H
H32D 0.3884 -0.1651 0.2758 0.056 Uiso calc PR 0.478(14) A 2 H
C33B 0.3799(13) -0.0883(7) 0.1317(8) 0.072(4) Uiso d PD 0.478(14) A 2 C
H33C 0.3348 -0.1358 0.0818 0.086 Uiso calc PR 0.478(14) A 2 H
H33D 0.4740 -0.0789 0.1199 0.086 Uiso calc PR 0.478(14) A 2 H
C34B 0.2818(12) -0.0141(7) 0.0829(8) 0.059(3) Uiso d PD 0.478(14) A 2 C
H34C 0.3387 0.0346 0.0799 0.070 Uiso calc PR 0.478(14) A 2 H
H34D 0.2097 -0.0241 0.0009 0.070 Uiso calc PR 0.478(14) A 2 H
C36B -0.3760(11) 0.0715(9) 0.038(2) 0.068(7) Uani d PD 0.42(2) A 2 C
H36C -0.361(12) 0.029(6) 0.100(10) 0.12(4) Uiso d PD 0.42(2) A 2 H
H36D -0.467(7) 0.100(6) 0.027(11) 0.12(4) Uiso d PD 0.42(2) A 2 H
H30 0.142(5) -0.052(3) 0.124(5) 0.090(16) Uiso d . 1 . . H

loop_
_atom_site_aniso_label
_atom_site_aniso_U_11
_atom_site_aniso_U_22
_atom_site_aniso_U_33
_atom_site_aniso_U_12
_atom_site_aniso_U_13
_atom_site_aniso_U_23
C1 0.0201(14) 0.0182(16) 0.0181(14) 0.0031(11) 0.0096(12) -0.0008(11)
C2 0.0222(15) 0.0251(16) 0.0192(15) 0.0016(13) 0.0096(12) -0.0005(13)
C3 0.0174(16) 0.044(2) 0.0238(17) 0.0033(14) 0.0037(14) 0.0045(14)
C4 0.036(2) 0.0345(19) 0.0262(18) 0.0088(15) 0.0100(16) 0.0165(14)
C5 0.0284(18) 0.0256(17) 0.0349(19) 0.0013(13) 0.0166(16) 0.0091(14)
C6 0.0236(16) 0.0168(15) 0.0284(17) -0.0003(12) 0.0151(14) -0.0005(12)
C7 0.0201(16) 0.0379(18) 0.0212(17) -0.0070(13) 0.0067(14) 0.0006(13)
C8 0.0228(19) 0.080(3) 0.055(2) -0.0030(18) 0.0106(18) 0.023(2)
C9 0.046(2) 0.048(2) 0.050(2) -0.0213(18) 0.0233(19) -0.0174(18)
C10 0.0244(17) 0.0235(16) 0.0353(18) -0.0063(13) 0.0101(15) 0.0051(13)
C11 0.041(2) 0.036(2) 0.039(2) -0.0136(16) 0.0079(17) -0.0061(16)
C12 0.0253(19) 0.056(2) 0.060(3) -0.0072(16) 0.0191(18) -0.0017(19)
C13 0.0270(17) 0.0272(16) 0.0208(16) -0.0017(13) 0.0121(13) 0.0012(12)
C14 0.0162(15) 0.0156(15) 0.0175(14) -0.0050(11) 0.0054(12) -0.0047(11)
C15 0.0211(15) 0.0171(15) 0.0207(15) 0.0010(11) 0.0103(13) -0.0024(11)
C16 0.0211(15) 0.0199(15) 0.0184(15) -0.0022(12) 0.0073(13) -0.0031(11)
C17 0.051(2) 0.0183(16) 0.0347(18) 0.0044(14) 0.0256(17) 0.0033(13)
C18 0.0260(17) 0.0177(15) 0.0233(16) 0.0042(12) 0.0145(13) 0.0025(12)
C19 0.0298(18) 0.0243(17) 0.0295(17) -0.0011(13) 0.0126(14) 0.0062(13)
C20 0.0284(18) 0.039(2) 0.038(2) -0.0050(14) 0.0155(16) 0.0072(15)
C21 0.044(2) 0.051(2) 0.033(2) -0.0076(17) 0.0270(18) 0.0039(16)
C22 0.042(2) 0.045(2) 0.0254(17) -0.0006(16) 0.0199(16) 0.0025(14)
C23 0.0312(18) 0.0291(17) 0.0225(16) 0.0029(13) 0.0164(14) 0.0039(13)
C24 0.0226(17) 0.045(2) 0.0287(18) -0.0111(14) 0.0102(14) 0.0050(15)
C25 0.043(3) 0.116(4) 0.035(2) 0.013(2) 0.0082(19) 0.017(2)
C26 0.092(4) 0.058(3) 0.042(2) -0.025(2) 0.011(2) -0.009(2)
C27 0.035(2) 0.050(2) 0.0198(17) -0.0038(16) 0.0133(16) -0.0031(15)
C28 0.059(3) 0.044(2) 0.043(2) -0.0066(18) 0.0157(19) -0.0051(17)
C29 0.041(2) 0.060(3) 0.049(2) 0.0096(19) 0.0045(19) -0.0084(19)
C35 0.029(2) 0.050(2) 0.040(2) 0.0084(15) 0.0058(17) -0.0156(16)
C36 0.029(4) 0.041(4) 0.030(4) -0.010(3) -0.001(3) -0.003(3)
C37 0.046(2) 0.059(3) 0.057(3) -0.008(2) -0.007(2) -0.021(2)
C38 0.053(2) 0.0284(18) 0.0275(18) -0.0042(16) 0.0061(17) -0.0079(14)
N1 0.0169(12) 0.0143(12) 0.0141(12) -0.0029(9) 0.0063(10) -0.0001(9)
N2 0.0258(13) 0.0167(12) 0.0147(12) 0.0004(10) 0.0106(11) 0.0019(9)
C30 0.045(2) 0.035(2) 0.050(2) 0.0146(17) 0.0149(19) -0.0046(17)
O2 0.0273(12) 0.0285(12) 0.0293(12) -0.0032(9) 0.0043(10) -0.0116(9)
Mg1 0.0241(5) 0.0139(4) 0.0184(5) 0.0029(4) 0.0102(4) -0.0011(4)
C36B 0.028(6) 0.076(10) 0.094(15) -0.005(6) 0.013(6) -0.023(10)

loop_
_atom_type_symbol
_atom_type_description
_atom_type_scat_dispersion_real
_atom_type_scat_dispersion_imag
_atom_type_scat_source
C C 0.0033 0.0016 'International Tables Vol C Tables 4.2.6.8 and 6.1.1.4'
H H 0.0000 0.0000 'International Tables Vol C Tables 4.2.6.8 and 6.1.1.4'
N N 0.0061 0.0033 'International Tables Vol C Tables 4.2.6.8 and 6.1.1.4'
O O 0.0106 0.0060 'International Tables Vol C Tables 4.2.6.8 and 6.1.1.4'
Mg Mg 0.0486 0.0363 'International Tables Vol C Tables 4.2.6.8 and 6.1.1.4'

loop_
_geom_angle_atom_site_label_1
_geom_angle_atom_site_label_2
_geom_angle_atom_site_label_3
_geom_angle
C6 C1 C2 119.7(2)
C6 C1 N1 121.6(2)
C2 C1 N1 118.5(2)
C3 C2 C1 118.3(3)
C3 C2 C7 120.9(3)
C1 C2 C7 120.8(2)
C2 C3 C4 121.8(3)
C2 C3 H3 119.1
C4 C3 H3 119.1
C5 C4 C3 119.2(3)
C5 C4 H4 120.4
C3 C4 H4 120.4
C4 C5 C6 121.6(3)
C4 C5 H5 119.2
C6 C5 H5 119.2
C5 C6 C1 119.2(3)
C5 C6 C10 119.0(3)
C1 C6 C10 121.8(2)
C9 C7 C8 110.6(3)
C9 C7 C2 113.0(3)
C8 C7 C2 112.3(3)
C9 C7 H7 106.8
C8 C7 H7 106.8
C2 C7 H7 106.8
C7 C8 H8A 109.5
C7 C8 H8B 109.5
H8A C8 H8B 109.5
C7 C8 H8C 109.5
H8A C8 H8C 109.5
H8B C8 H8C 109.5
C7 C9 H9A 109.5
C7 C9 H9B 109.5
H9A C9 H9B 109.5
C7 C9 H9C 109.5
H9A C9 H9C 109.5
H9B C9 H9C 109.5
C11 C10 C6 110.9(3)
C11 C10 C12 111.1(3)
C6 C10 C12 111.6(3)
C11 C10 H10 107.7
C6 C10 H10 107.7
C12 C10 H10 107.7
C10 C11 H11A 109.5
C10 C11 H11B 109.5
H11A C11 H11B 109.5
C10 C11 H11C 109.5
H11A C11 H11C 109.5
H11B C11 H11C 109.5
C10 C12 H12A 109.5
C10 C12 H12B 109.5
H12A C12 H12B 109.5
C10 C12 H12C 109.5
H12A C12 H12C 109.5
H12B C12 H12C 109.5
C14 C13 H13A 109.5
C14 C13 H13B 109.5
H13A C13 H13B 109.5
C14 C13 H13C 109.5
H13A C13 H13C 109.5
H13B C13 H13C 109.5
N1 C14 C15 124.5(2)
N1 C14 C13 119.6(2)
C15 C14 C13 115.9(2)
C14 C15 C16 128.6(3)
C14 C15 H15 115.7
C16 C15 H15 115.7
N2 C16 C15 124.3(2)
N2 C16 C17 120.5(2)
C15 C16 C17 115.2(2)
C16 C17 H17A 109.5
C16 C17 H17B 109.5
H17A C17 H17B 109.5
C16 C17 H17C 109.5
H17A C17 H17C 109.5
H17B C17 H17C 109.5
C16 C17 H17D 109.5
H17A C17 H17D 141.1
H17B C17 H17D 56.3
H17C C17 H17D 56.3
C16 C17 H17E 109.5
H17A C17 H17E 56.3
H17B C17 H17E 141.1
H17C C17 H17E 56.3
H17D C17 H17E 109.5
C16 C17 H17F 109.5
H17A C17 H17F 56.3
H17B C17 H17F 56.3
H17C C17 H17F 141.1
H17D C17 H17F 109.5
H17E C17 H17F 109.5
C19 C18 C23 120.8(3)
C19 C18 N2 119.3(2)
C23 C18 N2 119.7(3)
C20 C19 C18 118.5(3)
C20 C19 C24 118.9(3)
C18 C19 C24 122.6(3)
C21 C20 C19 121.4(3)
C21 C20 H20 119.3
C19 C20 H20 119.3
C22 C21 C20 119.6(3)
C22 C21 H21 120.2
C20 C21 H21 120.2
C21 C22 C23 121.7(3)
C21 C22 H22 119.1
C23 C22 H22 119.1
C22 C23 C18 117.8(3)
C22 C23 C27 119.6(3)
C18 C23 C27 122.5(3)
C25 C24 C19 110.9(3)
C25 C24 C26 111.7(4)
C19 C24 C26 112.2(3)
C25 C24 H24 107.2
C19 C24 H24 107.2
C26 C24 H24 107.2
C24 C25 H25A 109.5
C24 C25 H25B 109.5
H25A C25 H25B 109.5
C24 C25 H25C 109.5
H25A C25 H25C 109.5
H25B C25 H25C 109.5
C24 C26 H26A 109.5
C24 C26 H26B 109.5
H26A C26 H26B 109.5
C24 C26 H26C 109.5
H26A C26 H26C 109.5
H26B C26 H26C 109.5
C23 C27 C28 111.9(3)
C23 C27 C29 111.0(3)
C28 C27 C29 109.2(3)
C23 C27 H27 108.2
C28 C27 H27 108.2
C29 C27 H27 108.2
C27 C28 H28A 109.5
C27 C28 H28B 109.5
H28A C28 H28B 109.5
C27 C28 H28C 109.5
H28A C28 H28C 109.5
H28B C28 H28C 109.5
C27 C29 H29A 109.5
C27 C29 H29B 109.5
H29A C29 H29B 109.5
C27 C29 H29C 109.5
H29A C29 H29C 109.5
H29B C29 H29C 109.5
C30 C31 C32 105.1(5)
C30 C31 H31A 110.7
C32 C31 H31A 110.7
C30 C31 H31B 110.7
C32 C31 H31B 110.7
H31A C31 H31B 108.8
C33 C32 C31 105.9(6)
C33 C32 H32A 110.6
C31 C32 H32A 110.6
C33 C32 H32B 110.6
C31 C32 H32B 110.6
H32A C32 H32B 108.7
C32 C33 C34 100.2(6)
C32 C33 H33A 111.7
C34 C33 H33A 111.7
C32 C33 H33B 111.7
C34 C33 H33B 111.7
H33A C33 H33B 109.5
C30 C34 C33 112.0(6)
C30 C34 H34A 109.2
C33 C34 H34A 109.2
C30 C34 H34B 109.2
C33 C34 H34B 109.2
H34A C34 H34B 107.9
O2 C35 C36 105.4(4)
O2 C35 H35A 110.7
C36 C35 H35A 110.7
O2 C35 H35B 110.7
C36 C35 H35B 110.7
H35A C35 H35B 108.8
C37 C36 C35 103.3(5)
C37 C36 H36A 111.1
C35 C36 H36A 111.1
C37 C36 H36B 111.1
C35 C36 H36B 111.1
H36A C36 H36B 109.1
C37 C36 H36D 108(4)
C35 C36 H36D 86(5)
H36B C36 H36D 131.7
C36 C37 C38 106.3(3)
C36 C37 H37A 110.5
C38 C37 H37A 110.5
C36 C37 H37B 110.5
C38 C37 H37B 110.5
H37A C37 H37B 108.7
O2 C38 C37 106.6(3)
O2 C38 H38A 110.4
C37 C38 H38A 110.4
O2 C38 H38B 110.4
C37 C38 H38B 110.4
H38A C38 H38B 108.6
C14 N1 C1 119.0(2)
C14 N1 Mg1 117.79(17)
C1 N1 Mg1 122.68(16)
C16 N2 C18 118.6(2)
C16 N2 Mg1 118.58(17)
C18 N2 Mg1 122.72(17)
C34B C30 C31 100.7(6)
C34B C30 C31B 112.9(6)
C31 C30 C34 93.1(6)
C31B C30 C34 106.1(7)
C34B C30 Mg1 126.5(4)
C31 C30 Mg1 121.8(4)
C31B C30 Mg1 113.5(5)
C34 C30 Mg1 113.9(4)
C34B C30 H30 82(3)
C31 C30 H30 109(3)
C31B C30 H30 105(3)
C34 C30 H30 108(3)
Mg1 C30 H30 109(3)
C35 O2 C38 108.1(2)
C35 O2 Mg1 128.25(17)
C38 O2 Mg1 123.50(19)
N2 Mg1 N1 91.98(9)
N2 Mg1 O2 102.05(9)
N1 Mg1 O2 100.82(9)
N2 Mg1 C30 124.53(14)
N1 Mg1 C30 126.50(13)
O2 Mg1 C30 106.70(13)
C30 C31B C32B 106.7(7)
C30 C31B H31C 110.4
C32B C31B H31C 110.4
C30 C31B H31D 110.4
C32B C31B H31D 110.4
H31C C31B H31D 108.6
C33B C32B C31B 102.7(7)
C33B C32B H32C 111.2
C31B C32B H32C 111.2
C33B C32B H32D 111.2
C31B C32B H32D 111.2
H32C C32B H32D 109.1
C32B C33B C34B 114.7(8)
C32B C33B H33C 108.6
C34B C33B H33C 108.6
C32B C33B H33D 108.6
C34B C33B H33D 108.6
H33C C33B H33D 107.6
C30 C34B C33B 99.2(6)
C30 C34B H34C 111.9
C33B C34B H34C 111.9
C30 C34B H34D 111.9
C33B C34B H34D 111.9
H34C C34B H34D 109.6
H36C C36B H36D 110.6(5)

loop_
_geom_bond_atom_site_label_1
_geom_bond_atom_site_label_2
_geom_bond_distance
C1 C6 1.402(4)
C1 C2 1.423(4)
C1 N1 1.437(3)
C2 C3 1.379(4)
C2 C7 1.524(4)
C3 C4 1.385(4)
C3 H3 0.9500
C4 C5 1.375(4)
C4 H4 0.9500
C5 C6 1.381(4)
C5 H5 0.9500
C6 C10 1.520(4)
C7 C9 1.507(5)
C7 C8 1.522(4)
C7 H7 1.0000
C8 H8A 0.9800
C8 H8B 0.9800
C8 H8C 0.9800
C9 H9A 0.9800
C9 H9B 0.9800
C9 H9C 0.9800
C10 C11 1.513(5)
C10 C12 1.539(5)
C10 H10 1.0000
C11 H11A 0.9800
C11 H11B 0.9800
C11 H11C 0.9800
C12 H12A 0.9800
C12 H12B 0.9800
C12 H12C 0.9800
C13 C14 1.518(4)
C13 H13A 0.9800
C13 H13B 0.9800
C13 H13C 0.9800
C14 N1 1.329(3)
C14 C15 1.404(4)
C15 C16 1.416(4)
C15 H15 0.9500
C16 N2 1.317(3)
C16 C17 1.518(4)
C17 H17A 0.9800
C17 H17B 0.9800
C17 H17C 0.9800
C17 H17D 0.9800
C17 H17E 0.9800
C17 H17F 0.9800
C18 C19 1.404(4)
C18 C23 1.406(4)
C18 N2 1.445(3)
C19 C20 1.388(4)
C19 C24 1.524(4)
C20 C21 1.381(5)
C20 H20 0.9500
C21 C22 1.367(5)
C21 H21 0.9500
C22 C23 1.402(4)
C22 H22 0.9500
C23 C27 1.518(5)
C24 C25 1.510(5)
C24 C26 1.535(5)
C24 H24 1.0000
C25 H25A 0.9800
C25 H25B 0.9800
C25 H25C 0.9800
C26 H26A 0.9800
C26 H26B 0.9800
C26 H26C 0.9800
C27 C28 1.520(5)
C27 C29 1.537(5)
C27 H27 1.0000
C28 H28A 0.9800
C28 H28B 0.9800
C28 H28C 0.9800
C29 H29A 0.9800
C29 H29B 0.9800
C29 H29C 0.9800
C31 C30 1.508(6)
C31 C32 1.561(8)
C31 H31A 0.9900
C31 H31B 0.9900
C32 C33 1.488(9)
C32 H32A 0.9900
C32 H32B 0.9900
C33 C34 1.541(8)
C33 H33A 0.9900
C33 H33B 0.9900
C34 C30 1.526(6)
C34 H34A 0.9900
C34 H34B 0.9900
C35 O2 1.443(4)
C35 C36 1.492(7)
C35 H35A 0.9900
C35 H35B 0.9900
C36 C37 1.490(8)
C36 H36A 0.9900
C36 H36B 0.9900
C37 C38 1.492(5)
C37 H37A 0.9900
C37 H37B 0.9900
C38 O2 1.448(4)
C38 H38A 0.9900
C38 H38B 0.9900
N1 Mg1 2.066(2)
N2 Mg1 2.065(2)
C30 C34B 1.497(7)
C30 C31B 1.515(6)
C30 Mg1 2.129(3)
C30 H30 1.06(5)
O2 Mg1 2.097(2)
C31B C32B 1.556(9)
C31B H31C 0.9900
C31B H31D 0.9900
C32B C33B 1.503(10)
C32B H32C 0.9900
C32B H32D 0.9900
C33B C34B 1.551(8)
C33B H33C 0.9900
C33B H33D 0.9900
C34B H34C 0.9900
C34B H34D 0.9900
C36B H36C 0.9800(12)
C36B H36D 0.9800(11)

loop_
_geom_torsion_atom_site_label_1
_geom_torsion_atom_site_label_2
_geom_torsion_atom_site_label_3
_geom_torsion_atom_site_label_4
_geom_torsion
C6 C1 C2 C3 -4.2(4)
N1 C1 C2 C3 179.2(3)
C6 C1 C2 C7 174.7(3)
N1 C1 C2 C7 -2.0(4)
C1 C2 C3 C4 2.6(4)
C7 C2 C3 C4 -176.2(3)
C2 C3 C4 C5 0.2(5)
C3 C4 C5 C6 -1.5(5)
C4 C5 C6 C1 -0.1(4)
C4 C5 C6 C10 177.6(3)
C2 C1 C6 C5 3.0(4)
N1 C1 C6 C5 179.5(3)
C2 C1 C6 C10 -174.7(3)
N1 C1 C6 C10 1.9(4)
C3 C2 C7 C9 -99.6(4)
C1 C2 C7 C9 81.6(3)
C3 C2 C7 C8 26.4(4)
C1 C2 C7 C8 -152.4(3)
C5 C6 C10 C11 -69.0(4)
C1 C6 C10 C11 108.7(3)
C5 C6 C10 C12 55.5(4)
C1 C6 C10 C12 -126.8(3)
N1 C14 C15 C16 -13.7(5)
C13 C14 C15 C16 165.3(3)
C14 C15 C16 N2 15.2(5)
C14 C15 C16 C17 -164.6(3)
C23 C18 C19 C20 2.3(4)
N2 C18 C19 C20 178.8(3)
C23 C18 C19 C24 -176.3(3)
N2 C18 C19 C24 0.1(4)
C18 C19 C20 C21 -1.2(5)
C24 C19 C20 C21 177.5(3)
C19 C20 C21 C22 -0.6(5)
C20 C21 C22 C23 1.3(5)
C21 C22 C23 C18 -0.2(5)
C21 C22 C23 C27 179.0(3)
C19 C18 C23 C22 -1.7(4)
N2 C18 C23 C22 -178.1(3)
C19 C18 C23 C27 179.2(3)
N2 C18 C23 C27 2.7(4)
C20 C19 C24 C25 -58.0(4)
C18 C19 C24 C25 120.7(3)
C20 C19 C24 C26 67.6(4)
C18 C19 C24 C26 -113.7(4)
C22 C23 C27 C28 58.7(4)
C18 C23 C27 C28 -122.2(3)
C22 C23 C27 C29 -63.7(4)
C18 C23 C27 C29 115.5(3)
C30 C31 C32 C33 38.1(9)
C31 C32 C33 C34 -9.6(8)
C32 C33 C34 C30 -21.6(9)
O2 C35 C36 C37 32.4(7)
C35 C36 C37 C38 -25.3(8)
C36 C37 C38 O2 9.1(6)
C15 C14 N1 C1 169.6(2)
C13 C14 N1 C1 -9.3(4)
C15 C14 N1 Mg1 -18.7(3)
C13 C14 N1 Mg1 162.4(2)
C6 C1 N1 C14 88.3(3)
C2 C1 N1 C14 -95.2(3)
C6 C1 N1 Mg1 -83.1(3)
C2 C1 N1 Mg1 93.5(3)
C15 C16 N2 C18 -167.1(3)
C17 C16 N2 C18 12.8(4)
C15 C16 N2 Mg1 16.2(4)
C17 C16 N2 Mg1 -164.0(2)
C19 C18 N2 C16 83.8(3)
C23 C18 N2 C16 -99.8(3)
C19 C18 N2 Mg1 -99.7(3)
C23 C18 N2 Mg1 76.8(3)
C32 C31 C30 C34B -20.8(9)
C32 C31 C30 C31B 140(4)
C32 C31 C30 C34 -46.2(7)
C32 C31 C30 Mg1 -166.9(4)
C33 C34 C30 C34B -65.2(10)
C33 C34 C30 C31 42.8(7)
C33 C34 C30 C31B 44.2(9)
C33 C34 C30 Mg1 169.8(5)
C36 C35 O2 C38 -27.7(6)
C36 C35 O2 Mg1 147.3(5)
C37 C38 O2 C35 11.6(4)
C37 C38 O2 Mg1 -163.8(2)
C16 N2 Mg1 N1 -34.4(2)
C18 N2 Mg1 N1 149.1(2)
C16 N2 Mg1 O2 67.1(2)
C18 N2 Mg1 O2 -109.4(2)
C16 N2 Mg1 C30 -172.6(2)
C18 N2 Mg1 C30 10.8(3)
C14 N1 Mg1 N2 35.4(2)
C1 N1 Mg1 N2 -153.2(2)
C14 N1 Mg1 O2 -67.3(2)
C1 N1 Mg1 O2 104.1(2)
C14 N1 Mg1 C30 172.3(2)
C1 N1 Mg1 C30 -16.2(3)
C35 O2 Mg1 N2 -46.9(3)
C38 O2 Mg1 N2 127.4(2)
C35 O2 Mg1 N1 47.5(3)
C38 O2 Mg1 N1 -138.2(2)
C35 O2 Mg1 C30 -178.9(3)
C38 O2 Mg1 C30 -4.6(3)
C34B C30 Mg1 N2 -26.1(7)
C31 C30 Mg1 N2 110.9(5)
C31B C30 Mg1 N2 122.4(7)
C34 C30 Mg1 N2 0.8(5)
C34B C30 Mg1 N1 -150.2(7)
C31 C30 Mg1 N1 -13.2(6)
C31B C30 Mg1 N1 -1.8(7)
C34 C30 Mg1 N1 -123.3(4)
C34B C30 Mg1 O2 92.0(7)
C31 C30 Mg1 O2 -131.0(5)
C31B C30 Mg1 O2 -119.6(7)
C34 C30 Mg1 O2 118.9(5)
C34B C30 C31B C32B -13.8(13)
C31 C30 C31B C32B -35(3)
C34 C30 C31B C32B -40.8(11)
Mg1 C30 C31B C32B -166.6(6)
C30 C31B C32B C33B 1.4(13)
C31B C32B C33B C34B 11.0(13)
C31 C30 C34B C33B 23.6(9)
C31B C30 C34B C33B 18.9(11)
C34 C30 C34B C33B 98.7(12)
Mg1 C30 C34B C33B 167.5(5)
C32B C33B C34B C30 -18.4(12)
